data_7234085
loop_
_publ_author_name
'Toshiki Higashino'
'Shohei Kumeta'
'Sumika Tamura'
'Yoshio Ando'
'Ken Ohmori'
'Keisuke Suzuki'
'Takehiko Mori'

_publ_section_title
;
 Ambipolar transistor properties of 2,2'-binaphthosemiquinones
;
_journal_name_full 'Journal of Materials Chemistry C'
_journal_page_first 1588
_journal_page_last 1594
_journal_paper_doi 10.1039/C4TC02467B
_journal_volume 3
_journal_year 2015
_chemical_formula_moiety 'C32 H32 O4'
_chemical_formula_sum 'C32 H32 O4'
_chemical_formula_weight 480.58
_chemical_name_common BNQ-Cy
_space_group_IT_number 15
_space_group_name_Hall '-C 2yc'
_space_group_name_H-M_alt 'C 1 2/c 1'
_symmetry_cell_setting monoclinic
_symmetry_Int_Tables_number 15
_symmetry_space_group_name_Hall '-C 2yc'
_symmetry_space_group_name_H-M 'C 1 2/c 1'
_atom_sites_solution_hydrogens geom
_atom_sites_solution_primary direct
_atom_sites_solution_secondary difmap
_cell_angle_alpha 90.0000
_cell_angle_beta 119.5322(9)
_cell_angle_gamma 90.0000
_cell_formula_units_Z 8
_cell_length_a 23.0134(5)
_cell_length_b 16.3860(3)
_cell_length_c 15.4408(3)
_cell_measurement_reflns_used 19476
_cell_measurement_temperature 272
_cell_measurement_theta_max 68.25
_cell_measurement_theta_min 3.48
_cell_volume 5066.20(18)
_computing_cell_refinement 'RAPID AUTO'
_computing_data_collection 'RAPID AUTO (Rigaku, ????)'
_computing_data_reduction 'RAPID AUTO'
_computing_molecular_graphics 'CrystalStructure 4.0'
_computing_publication_material 'CrystalStructure 4.0 (Rigaku, 2010)'
_computing_structure_refinement 'SHELXL97 (Sheldrick, 2008)'
_computing_structure_solution 'Il Milione (Burla, et al., 2007)'
_diffrn_ambient_temperature 272
_diffrn_detector_area_resol_mean 10.000
_diffrn_measured_fraction_theta_full 0.990
_diffrn_measured_fraction_theta_max 0.990
_diffrn_measurement_device_type 'Rigaku R-AXIS RAPID'
_diffrn_measurement_method \w
_diffrn_radiation_type 'Cu K\a'
_diffrn_radiation_wavelength 1.54187
_diffrn_reflns_av_R_equivalents 0.0311
_diffrn_reflns_limit_h_max 27
_diffrn_reflns_limit_h_min -27
_diffrn_reflns_limit_k_max 19
_diffrn_reflns_limit_k_min -19
_diffrn_reflns_limit_l_max 18
_diffrn_reflns_limit_l_min -18
_diffrn_reflns_number 29069
_diffrn_reflns_theta_full 68.25
_diffrn_reflns_theta_max 68.25
_diffrn_standards_interval_count .
_diffrn_standards_number 0
_exptl_absorpt_coefficient_mu 0.651
_exptl_absorpt_correction_T_max 0.971
_exptl_absorpt_correction_T_min 0.857
_exptl_absorpt_correction_type multi-scan
_exptl_absorpt_process_details 'ABSCOR (Rigaku, 1995)'
_exptl_crystal_colour black
_exptl_crystal_density_diffrn 1.255
_exptl_crystal_density_method 'not measured'
_exptl_crystal_description needle
_exptl_crystal_F_000 2032.00
_exptl_crystal_size_max 0.441
_exptl_crystal_size_mid 0.058
_exptl_crystal_size_min 0.046
_refine_diff_density_max 0.200
_refine_diff_density_min -0.240
_refine_ls_extinction_method none
_refine_ls_goodness_of_fit_ref 1.240
_refine_ls_hydrogen_treatment constr
_refine_ls_number_parameters 325
_refine_ls_number_reflns 4599
_refine_ls_number_restraints 0
_refine_ls_R_factor_gt 0.0419
_refine_ls_shift/su_max 0.000
_refine_ls_structure_factor_coef Fsqd
_refine_ls_weighting_details 'w = 1/[\s^2^(Fo^2^)+(0.0001P)^2^+5.0000P] where P=(Fo^2^+2Fc^2^)/3'
_refine_ls_weighting_scheme calc
_refine_ls_wR_factor_ref 0.1020
_reflns_number_gt 2870
_reflns_number_total 4599
_reflns_threshold_expression F^2^>2.0\s(F^2^)
_cod_data_source_file 1000004.cif
_cod_data_source_block PCOD1000004
_cod_original_cell_volume 5066.20(17)
_cod_database_code 7234085

loop_
_symmetry_equiv_pos_site_id
_symmetry_equiv_pos_as_xyz
1 +X,+Y,+Z
2 -X,+Y,1/2-Z
3 -X,-Y,-Z
4 +X,-Y,1/2+Z
5 1/2+X,1/2+Y,+Z
6 1/2-X,1/2+Y,1/2-Z
7 1/2-X,1/2-Y,-Z
8 1/2+X,1/2-Y,1/2+Z

loop_
_atom_site_label
_atom_site_type_symbol
_atom_site_fract_x
_atom_site_fract_y
_atom_site_fract_z
_atom_site_U_iso_or_equiv
_atom_site_adp_type
_atom_site_occupancy
_atom_site_symmetry_multiplicity
_atom_site_calc_flag
_atom_site_refinement_flags
_atom_site_disorder_assembly
_atom_site_disorder_group
O1 O 0.60587(8) 0.65796(9) 0.39379(14) 0.0686(5) Uani 1.0 8 d . . .
O2 O 0.69265(7) 0.35181(9) 0.37693(12) 0.0590(5) Uani 1.0 8 d . . .
O3 O 0.49962(8) 0.37784(9) 0.38955(14) 0.0707(5) Uani 1.0 8 d . . .
O4 O 0.39170(8) 0.68123(9) 0.33704(14) 0.0684(5) Uani 1.0 8 d . . .
C1 C 0.57923(10) 0.51413(12) 0.37851(15) 0.0421(5) Uani 1.0 8 d . . .
C2 C 0.62255(11) 0.58646(13) 0.39254(16) 0.0490(6) Uani 1.0 8 d . . .
C3 C 0.69097(11) 0.57128(13) 0.40885(16) 0.0488(6) Uani 1.0 8 d . . .
C4 C 0.73386(12) 0.63727(15) 0.42906(19) 0.0651(7) Uani 1.0 8 d . . .
C5 C 0.79773(13) 0.62576(18) 0.4452(3) 0.0809(9) Uani 1.0 8 d . . .
C6 C 0.81886(13) 0.54810(18) 0.4389(3) 0.0794(9) Uani 1.0 8 d . . .
C7 C 0.77716(12) 0.48192(16) 0.41807(19) 0.0635(7) Uani 1.0 8 d . . .
C8 C 0.71287(11) 0.49266(14) 0.40425(16) 0.0487(6) Uani 1.0 8 d . . .
C9 C 0.66719(11) 0.42524(13) 0.38385(16) 0.0480(6) Uani 1.0 8 d . . .
C10 C 0.60575(10) 0.43628(13) 0.37332(15) 0.0470(6) Uani 1.0 8 d . . .
C11 C 0.51614(10) 0.52096(12) 0.37196(15) 0.0430(5) Uani 1.0 8 d . . .
C12 C 0.48439(11) 0.59864(13) 0.35926(16) 0.0506(6) Uani 1.0 8 d . . .
C13 C 0.42371(11) 0.60853(13) 0.35274(17) 0.0518(6) Uani 1.0 8 d . . .
C14 C 0.38553(11) 0.54085(14) 0.35878(16) 0.0496(6) Uani 1.0 8 d . . .
C15 C 0.32327(11) 0.55104(16) 0.35302(18) 0.0606(7) Uani 1.0 8 d . . .
C16 C 0.28886(12) 0.48414(17) 0.35791(19) 0.0670(7) Uani 1.0 8 d . . .
C17 C 0.31533(12) 0.40688(17) 0.36918(18) 0.0637(7) Uani 1.0 8 d . . .
C18 C 0.37698(11) 0.39606(15) 0.37596(16) 0.0556(6) Uani 1.0 8 d . . .
C19 C 0.41260(10) 0.46266(13) 0.37069(15) 0.0461(5) Uani 1.0 8 d . . .
C20 C 0.47866(11) 0.44837(13) 0.37767(16) 0.0473(6) Uani 1.0 8 d . . .
C21 C 0.64848(11) 0.28196(13) 0.34183(17) 0.0530(6) Uani 1.0 8 d . . .
C22 C 0.64129(12) 0.24126(14) 0.42382(17) 0.0557(6) Uani 1.0 8 d . . .
C23 C 0.59522(14) 0.16767(15) 0.3828(2) 0.0712(8) Uani 1.0 8 d . . .
C24 C 0.61908(16) 0.10780(16) 0.3318(3) 0.0850(9) Uani 1.0 8 d . . .
C25 C 0.63103(15) 0.14954(16) 0.2542(2) 0.0793(9) Uani 1.0 8 d . . .
C26 C 0.67770(13) 0.22244(14) 0.29794(19) 0.0649(7) Uani 1.0 8 d . . .
C27 C 0.42415(12) 0.75455(14) 0.33210(19) 0.0596(7) Uani 1.0 8 d . . .
C28 C 0.47647(13) 0.78178(15) 0.43458(19) 0.0680(7) Uani 1.0 8 d . . .
C29 C 0.50608(14) 0.86301(17) 0.4304(3) 0.0845(9) Uani 1.0 8 d . . .
C30 C 0.45248(16) 0.92790(17) 0.3801(3) 0.0988(11) Uani 1.0 8 d . . .
C31 C 0.39960(16) 0.89945(18) 0.2784(3) 0.1087(13) Uani 1.0 8 d . . .
C32 C 0.36961(13) 0.81831(16) 0.2832(3) 0.0928(11) Uani 1.0 8 d . . .
H4 H 0.7193 0.6896 0.4317 0.0781 Uiso 1.0 8 calc R . .
H5 H 0.8265 0.6700 0.4601 0.0970 Uiso 1.0 8 calc R . .
H6 H 0.8618 0.5405 0.4490 0.0953 Uiso 1.0 8 calc R . .
H7 H 0.7918 0.4301 0.4132 0.0762 Uiso 1.0 8 calc R . .
H10 H 0.5791 0.3905 0.3620 0.0564 Uiso 1.0 8 calc R . .
H12 H 0.5065 0.6448 0.3553 0.0607 Uiso 1.0 8 calc R . .
H15 H 0.3052 0.6030 0.3459 0.0727 Uiso 1.0 8 calc R . .
H16 H 0.2474 0.4911 0.3536 0.0803 Uiso 1.0 8 calc R . .
H17 H 0.2917 0.3620 0.3722 0.0764 Uiso 1.0 8 calc R . .
H18 H 0.3948 0.3439 0.3841 0.0667 Uiso 1.0 8 calc R . .
H21 H 0.6044 0.2996 0.2894 0.0636 Uiso 1.0 8 calc R . .
H22A H 0.6231 0.2798 0.4519 0.0669 Uiso 1.0 8 calc R . .
H22B H 0.6848 0.2239 0.4764 0.0669 Uiso 1.0 8 calc R . .
H23A H 0.5931 0.1402 0.4368 0.0854 Uiso 1.0 8 calc R . .
H23B H 0.5505 0.1860 0.3355 0.0854 Uiso 1.0 8 calc R . .
H24A H 0.6602 0.0824 0.3813 0.1021 Uiso 1.0 8 calc R . .
H24B H 0.5859 0.0652 0.3001 0.1021 Uiso 1.0 8 calc R . .
H25A H 0.5887 0.1677 0.1994 0.0952 Uiso 1.0 8 calc R . .
H25B H 0.6503 0.1107 0.2281 0.0952 Uiso 1.0 8 calc R . .
H26A H 0.7213 0.2042 0.3494 0.0779 Uiso 1.0 8 calc R . .
H26B H 0.6831 0.2493 0.2464 0.0779 Uiso 1.0 8 calc R . .
H27 H 0.4450 0.7451 0.2909 0.0716 Uiso 1.0 8 calc R . .
H28A H 0.5116 0.7411 0.4634 0.0815 Uiso 1.0 8 calc R . .
H28B H 0.4565 0.7865 0.4769 0.0815 Uiso 1.0 8 calc R . .
H29A H 0.5302 0.8567 0.3940 0.1014 Uiso 1.0 8 calc R . .
H29B H 0.5376 0.8805 0.4974 0.1014 Uiso 1.0 8 calc R . .
H30A H 0.4321 0.9394 0.4208 0.1186 Uiso 1.0 8 calc R . .
H30B H 0.4726 0.9779 0.3736 0.1186 Uiso 1.0 8 calc R . .
H31A H 0.4192 0.8941 0.2356 0.1304 Uiso 1.0 8 calc R . .
H31B H 0.3645 0.9401 0.2494 0.1304 Uiso 1.0 8 calc R . .
H32A H 0.3374 0.8008 0.2165 0.1114 Uiso 1.0 8 calc R . .
H32B H 0.3465 0.8244 0.3211 0.1114 Uiso 1.0 8 calc R . .

loop_
_atom_site_aniso_label
_atom_site_aniso_U_11
_atom_site_aniso_U_22
_atom_site_aniso_U_33
_atom_site_aniso_U_12
_atom_site_aniso_U_13
_atom_site_aniso_U_23
O1 0.0602(11) 0.0433(10) 0.1019(14) 0.0053(8) 0.0396(10) -0.0030(9)
O2 0.0534(10) 0.0453(9) 0.0829(12) 0.0117(8) 0.0370(9) -0.0022(8)
O3 0.0651(11) 0.0435(10) 0.1135(15) 0.0123(8) 0.0516(11) 0.0088(10)
O4 0.0528(10) 0.0436(9) 0.1063(14) 0.0127(8) 0.0374(10) -0.0011(9)
C1 0.0427(12) 0.0399(11) 0.0412(12) 0.0076(9) 0.0187(10) -0.0006(9)
C2 0.0523(14) 0.0426(13) 0.0514(14) 0.0048(11) 0.0251(12) 0.0005(10)
C3 0.0462(13) 0.0495(13) 0.0531(14) 0.0034(11) 0.0263(11) 0.0022(11)
C4 0.0592(16) 0.0548(15) 0.0827(19) -0.0008(13) 0.0360(15) 0.0029(14)
C5 0.0606(17) 0.0707(19) 0.118(3) -0.0084(15) 0.0497(18) 0.0029(18)
C6 0.0560(16) 0.078(2) 0.115(3) 0.0028(15) 0.0503(17) 0.0077(18)
C7 0.0552(15) 0.0620(16) 0.0794(18) 0.0086(13) 0.0380(14) 0.0065(14)
C8 0.0440(13) 0.0528(14) 0.0518(14) 0.0059(11) 0.0255(11) 0.0043(11)
C9 0.0495(13) 0.0447(12) 0.0509(13) 0.0110(10) 0.0256(11) 0.0014(10)
C10 0.0455(13) 0.0416(12) 0.0523(13) 0.0059(10) 0.0229(11) -0.0035(10)
C11 0.0430(12) 0.0417(12) 0.0421(12) 0.0092(10) 0.0193(10) -0.0008(9)
C12 0.0487(13) 0.0420(12) 0.0598(15) 0.0105(10) 0.0258(12) 0.0016(11)
C13 0.0479(13) 0.0456(13) 0.0580(14) 0.0128(11) 0.0231(12) -0.0021(11)
C14 0.0430(13) 0.0531(14) 0.0492(13) 0.0045(11) 0.0199(11) -0.0064(11)
C15 0.0461(14) 0.0677(16) 0.0651(16) 0.0095(12) 0.0252(13) -0.0089(13)
C16 0.0457(14) 0.085(2) 0.0709(18) -0.0006(14) 0.0296(14) -0.0107(15)
C17 0.0539(15) 0.0721(18) 0.0667(17) -0.0078(13) 0.0309(13) -0.0076(14)
C18 0.0518(14) 0.0579(15) 0.0543(14) -0.0024(12) 0.0241(12) -0.0063(12)
C19 0.0418(12) 0.0500(13) 0.0424(12) 0.0031(10) 0.0177(10) -0.0055(10)
C20 0.0461(13) 0.0475(13) 0.0473(13) 0.0057(10) 0.0222(11) -0.0021(10)
C21 0.0539(14) 0.0471(13) 0.0586(15) 0.0129(11) 0.0282(12) -0.0015(11)
C22 0.0587(15) 0.0532(14) 0.0562(14) 0.0097(12) 0.0290(13) -0.0041(12)
C23 0.0799(19) 0.0587(16) 0.0802(19) -0.0004(14) 0.0436(16) -0.0068(14)
C24 0.119(3) 0.0559(17) 0.093(3) -0.0048(17) 0.061(2) -0.0164(16)
C25 0.103(3) 0.0631(17) 0.0732(19) 0.0135(16) 0.0449(18) -0.0156(15)
C26 0.0797(18) 0.0572(15) 0.0667(16) 0.0239(14) 0.0428(15) 0.0039(13)
C27 0.0520(14) 0.0462(14) 0.0762(17) 0.0124(11) 0.0281(13) 0.0001(12)
C28 0.0694(18) 0.0564(16) 0.0735(18) 0.0068(13) 0.0317(15) -0.0017(14)
C29 0.074(2) 0.0671(19) 0.099(3) -0.0053(16) 0.0319(18) -0.0055(17)
C30 0.094(3) 0.0540(18) 0.138(4) 0.0001(17) 0.048(3) -0.0077(19)
C31 0.092(3) 0.0554(18) 0.139(4) 0.0187(17) 0.026(3) 0.025(2)
C32 0.0625(18) 0.0529(17) 0.126(3) 0.0188(14) 0.0184(18) 0.0055(17)

loop_
_atom_type_symbol
_atom_type_description
_atom_type_scat_dispersion_real
_atom_type_scat_dispersion_imag
_atom_type_scat_source
C C 0.0181 0.0091
;
International Tables for Crystallography
(1992, Vol. C, Tables 4.2.6.8 and 6.1.1.4)
;
H H 0.0000 0.0000
;
International Tables for Crystallography
(1992, Vol. C, Table 6.1.1.4)
;
O O 0.0492 0.0322
;
International Tables for Crystallography
(1992, Vol. C, Tables 4.2.6.8 and 6.1.1.4)
;

loop_
_geom_angle_atom_site_label_1
_geom_angle_atom_site_label_2
_geom_angle_atom_site_label_3
_geom_angle
_geom_angle_publ_flag
_geom_angle_site_symmetry_1
_geom_angle_site_symmetry_2
_geom_angle_site_symmetry_3
C9 O2 C21 118.49(18) yes . . .
C13 O4 C27 119.5(3) yes . . .
C2 C1 C10 116.2(3) yes . . .
C2 C1 C11 122.5(2) yes . . .
C10 C1 C11 121.2(2) yes . . .
O1 C2 C1 124.3(3) yes . . .
O1 C2 C3 117.8(2) yes . . .
C1 C2 C3 117.82(19) yes . . .
C2 C3 C4 118.8(2) yes . . .
C2 C3 C8 121.6(2) yes . . .
C4 C3 C8 119.6(3) yes . . .
C3 C4 C5 120.6(3) yes . . .
C4 C5 C6 119.6(3) yes . . .
C5 C6 C7 120.8(3) yes . . .
C6 C7 C8 120.0(3) yes . . .
C3 C8 C7 119.3(3) yes . . .
C3 C8 C9 118.2(3) yes . . .
C7 C8 C9 122.5(3) yes . . .
O2 C9 C8 113.3(3) yes . . .
O2 C9 C10 124.9(2) yes . . .
C8 C9 C10 121.8(3) yes . . .
C1 C10 C9 124.1(2) yes . . .
C1 C11 C12 121.2(2) yes . . .
C1 C11 C20 122.40(19) yes . . .
C12 C11 C20 116.4(3) yes . . .
C11 C12 C13 123.5(3) yes . . .
O4 C13 C12 124.4(3) yes . . .
O4 C13 C14 113.0(3) yes . . .
C12 C13 C14 122.6(2) yes . . .
C13 C14 C15 122.6(3) yes . . .
C13 C14 C19 117.8(3) yes . . .
C15 C14 C19 119.6(3) yes . . .
C14 C15 C16 120.0(3) yes . . .
C15 C16 C17 120.5(3) yes . . .
C16 C17 C18 120.1(3) yes . . .
C17 C18 C19 120.5(3) yes . . .
C14 C19 C18 119.3(3) yes . . .
C14 C19 C20 121.8(3) yes . . .
C18 C19 C20 118.9(2) yes . . .
O3 C20 C11 124.1(3) yes . . .
O3 C20 C19 118.0(3) yes . . .
C11 C20 C19 117.92(19) yes . . .
O2 C21 C22 112.47(19) yes . . .
O2 C21 C26 106.9(3) yes . . .
C22 C21 C26 110.2(2) yes . . .
C21 C22 C23 110.0(2) yes . . .
C22 C23 C24 111.8(3) yes . . .
C23 C24 C25 111.8(3) yes . . .
C24 C25 C26 111.4(3) yes . . .
C21 C26 C25 109.3(3) yes . . .
O4 C27 C28 111.0(3) yes . . .
O4 C27 C32 106.1(2) yes . . .
C28 C27 C32 110.8(3) yes . . .
C27 C28 C29 111.0(3) yes . . .
C28 C29 C30 111.6(3) yes . . .
C29 C30 C31 110.5(3) yes . . .
C30 C31 C32 111.9(3) yes . . .
C27 C32 C31 110.1(3) yes . . .
C3 C4 H4 119.678 no . . .
C5 C4 H4 119.672 no . . .
C4 C5 H5 120.188 no . . .
C6 C5 H5 120.202 no . . .
C5 C6 H6 119.574 no . . .
C7 C6 H6 119.581 no . . .
C6 C7 H7 120.009 no . . .
C8 C7 H7 120.010 no . . .
C1 C10 H10 117.940 no . . .
C9 C10 H10 117.958 no . . .
C11 C12 H12 118.245 no . . .
C13 C12 H12 118.235 no . . .
C14 C15 H15 120.007 no . . .
C16 C15 H15 120.009 no . . .
C15 C16 H16 119.733 no . . .
C17 C16 H16 119.724 no . . .
C16 C17 H17 119.966 no . . .
C18 C17 H17 119.975 no . . .
C17 C18 H18 119.752 no . . .
C19 C18 H18 119.744 no . . .
O2 C21 H21 109.064 no . . .
C22 C21 H21 109.047 no . . .
C26 C21 H21 109.056 no . . .
C21 C22 H22A 109.659 no . . .
C21 C22 H22B 109.658 no . . .
C23 C22 H22A 109.646 no . . .
C23 C22 H22B 109.647 no . . .
H22A C22 H22B 108.162 no . . .
C22 C23 H23A 109.253 no . . .
C22 C23 H23B 109.250 no . . .
C24 C23 H23A 109.266 no . . .
C24 C23 H23B 109.261 no . . .
H23A C23 H23B 107.936 no . . .
C23 C24 H24A 109.269 no . . .
C23 C24 H24B 109.259 no . . .
C25 C24 H24A 109.268 no . . .
C25 C24 H24B 109.268 no . . .
H24A C24 H24B 107.939 no . . .
C24 C25 H25A 109.350 no . . .
C24 C25 H25B 109.341 no . . .
C26 C25 H25A 109.338 no . . .
C26 C25 H25B 109.327 no . . .
H25A C25 H25B 107.968 no . . .
C21 C26 H26A 109.821 no . . .
C21 C26 H26B 109.809 no . . .
C25 C26 H26A 109.821 no . . .
C25 C26 H26B 109.816 no . . .
H26A C26 H26B 108.255 no . . .
O4 C27 H27 109.608 no . . .
C28 C27 H27 109.598 no . . .
C32 C27 H27 109.600 no . . .
C27 C28 H28A 109.438 no . . .
C27 C28 H28B 109.421 no . . .
C29 C28 H28A 109.433 no . . .
C29 C28 H28B 109.431 no . . .
H28A C28 H28B 108.022 no . . .
C28 C29 H29A 109.295 no . . .
C28 C29 H29B 109.306 no . . .
C30 C29 H29A 109.296 no . . .
C30 C29 H29B 109.291 no . . .
H29A C29 H29B 107.966 no . . .
C29 C30 H30A 109.556 no . . .
C29 C30 H30B 109.546 no . . .
C31 C30 H30A 109.557 no . . .
C31 C30 H30B 109.548 no . . .
H30A C30 H30B 108.107 no . . .
C30 C31 H31A 109.239 no . . .
C30 C31 H31B 109.229 no . . .
C32 C31 H31A 109.241 no . . .
C32 C31 H31B 109.236 no . . .
H31A C31 H31B 107.915 no . . .
C27 C32 H32A 109.646 no . . .
C27 C32 H32B 109.638 no . . .
C31 C32 H32A 109.653 no . . .
C31 C32 H32B 109.653 no . . .
H32A C32 H32B 108.152 no . . .

loop_
_geom_bond_atom_site_label_1
_geom_bond_atom_site_label_2
_geom_bond_distance
_geom_bond_publ_flag
_geom_bond_site_symmetry_1
_geom_bond_site_symmetry_2
O1 C2 1.236(3) yes . .
O2 C9 1.365(3) yes . .
O2 C21 1.447(3) yes . .
O3 C20 1.231(3) yes . .
O4 C13 1.358(3) yes . .
O4 C27 1.436(4) yes . .
C1 C2 1.494(4) yes . .
C1 C10 1.433(3) yes . .
C1 C11 1.409(4) yes . .
C2 C3 1.488(4) yes . .
C3 C4 1.392(4) yes . .
C3 C8 1.398(4) yes . .
C4 C5 1.378(5) yes . .
C5 C6 1.382(5) yes . .
C6 C7 1.377(4) yes . .
C7 C8 1.398(4) yes . .
C8 C9 1.449(4) yes . .
C9 C10 1.353(4) yes . .
C11 C12 1.432(3) yes . .
C11 C20 1.497(4) yes . .
C12 C13 1.359(4) yes . .
C13 C14 1.446(4) yes . .
C14 C15 1.401(4) yes . .
C14 C19 1.397(4) yes . .
C15 C16 1.376(4) yes . .
C16 C17 1.378(4) yes . .
C17 C18 1.382(4) yes . .
C18 C19 1.391(4) yes . .
C19 C20 1.489(4) yes . .
C21 C22 1.510(4) yes . .
C21 C26 1.521(5) yes . .
C22 C23 1.522(4) yes . .
C23 C24 1.521(5) yes . .
C24 C25 1.518(6) yes . .
C25 C26 1.524(4) yes . .
C27 C28 1.508(4) yes . .
C27 C32 1.517(4) yes . .
C28 C29 1.511(4) yes . .
C29 C30 1.520(4) yes . .
C30 C31 1.510(5) yes . .
C31 C32 1.516(5) yes . .
C4 H4 0.930 no . .
C5 H5 0.930 no . .
C6 H6 0.930 no . .
C7 H7 0.930 no . .
C10 H10 0.930 no . .
C12 H12 0.930 no . .
C15 H15 0.930 no . .
C16 H16 0.930 no . .
C17 H17 0.930 no . .
C18 H18 0.930 no . .
C21 H21 0.980 no . .
C22 H22A 0.970 no . .
C22 H22B 0.970 no . .
C23 H23A 0.970 no . .
C23 H23B 0.970 no . .
C24 H24A 0.970 no . .
C24 H24B 0.970 no . .
C25 H25A 0.970 no . .
C25 H25B 0.970 no . .
C26 H26A 0.970 no . .
C26 H26B 0.970 no . .
C27 H27 0.980 no . .
C28 H28A 0.970 no . .
C28 H28B 0.970 no . .
C29 H29A 0.970 no . .
C29 H29B 0.970 no . .
C30 H30A 0.970 no . .
C30 H30B 0.970 no . .
C31 H31A 0.970 no . .
C31 H31B 0.970 no . .
C32 H32A 0.970 no . .
C32 H32B 0.970 no . .

loop_
_geom_contact_atom_site_label_1
_geom_contact_atom_site_label_2
_geom_contact_distance
_geom_contact_publ_flag
_geom_contact_site_symmetry_1
_geom_contact_site_symmetry_2
O1 C4 2.740(4) no . .
O1 C11 2.955(3) no . .
O1 C12 2.752(4) no . .
O2 C7 2.741(3) no . .
O3 C1 2.946(3) no . .
O3 C10 2.747(4) no . .
O3 C18 2.741(4) no . .
O4 C15 2.734(4) no . .
C1 C8 2.922(4) no . .
C2 C9 2.861(4) no . .
C2 C12 2.967(4) no . .
C3 C6 2.770(5) no . .
C3 C10 2.825(4) no . .
C4 C7 2.769(4) no . .
C5 C8 2.784(4) no . .
C9 C22 3.192(4) no . .
C10 C20 2.965(4) no . .
C10 C21 2.841(4) no . .
C10 C22 3.295(3) no . .
C11 C14 2.929(4) no . .
C12 C19 2.831(4) no . .
C12 C27 2.837(4) no . .
C12 C28 3.256(4) no . .
C13 C20 2.856(3) no . .
C13 C28 3.101(4) no . .
C14 C17 2.777(4) no . .
C15 C18 2.770(4) no . .
C16 C19 2.778(4) no . .
C21 C24 2.919(4) no . .
C22 C25 2.927(5) no . .
C23 C26 2.929(6) no . .
C27 C30 2.927(4) no . .
C28 C31 2.908(4) no . .
C29 C32 2.920(4) no . .
O1 C12 3.539(3) no . 2_655
O1 C17 3.357(3) no . 3_666
O1 C18 3.492(4) no . 3_666
O1 C27 3.574(4) no . 2_655
O2 C18 3.489(3) no . 2_655
O3 C13 3.475(3) no . 3_666
C1 C11 3.379(3) no . 2_655
C1 C12 3.499(3) no . 2_655
C2 C12 3.432(3) no . 2_655
C2 C13 3.411(4) no . 2_655
C2 C16 3.549(4) no . 3_666
C2 C17 3.226(4) no . 3_666
C2 C18 3.581(4) no . 3_666
C3 C16 3.516(4) no . 3_666
C3 C17 3.519(5) no . 3_666
C9 C19 3.476(3) no . 2_655
C10 C20 3.378(3) no . 2_655
C11 C1 3.379(3) no . 2_655
C11 C11 3.461(4) no . 2_655
C11 C19 3.482(3) no . 3_666
C12 O1 3.539(3) no . 2_655
C12 C1 3.499(3) no . 2_655
C12 C2 3.432(3) no . 2_655
C13 O3 3.475(3) no . 3_666
C13 C2 3.411(4) no . 2_655
C16 C2 3.549(4) no . 3_666
C16 C3 3.516(4) no . 3_666
C17 O1 3.357(3) no . 3_666
C17 C2 3.226(4) no . 3_666
C17 C3 3.519(5) no . 3_666
C18 O1 3.492(4) no . 3_666
C18 O2 3.489(3) no . 2_655
C18 C2 3.581(4) no . 3_666
C19 C9 3.476(3) no . 2_655
C19 C11 3.482(3) no . 3_666
C20 C10 3.378(3) no . 2_655
C27 O1 3.574(4) no . 2_655
O1 H4 2.4321 no . .
O1 H12 2.0716 no . .
O1 H27 3.5315 no . .
O1 H28A 3.1654 no . .
O2 H7 2.4295 no . .
O2 H10 2.5873 no . .
O2 H22A 2.6682 no . .
O2 H22B 2.6563 no . .
O2 H26A 2.5972 no . .
O2 H26B 2.5493 no . .
O3 H10 2.0816 no . .
O3 H18 2.4364 no . .
O3 H22A 2.9806 no . .
O3 H23B 3.5929 no . .
O4 H12 2.5845 no . .
O4 H15 2.4274 no . .
O4 H28A 2.6608 no . .
O4 H28B 2.5864 no . .
O4 H32A 2.5632 no . .
O4 H32B 2.5291 no . .
C1 H12 2.6314 no . .
C2 H4 2.6174 no . .
C2 H10 3.3272 no . .
C2 H12 2.6202 no . .
C3 H5 3.2452 no . .
C3 H7 3.2534 no . .
C4 H6 3.2228 no . .
C5 H7 3.2367 no . .
C6 H4 3.2239 no . .
C7 H5 3.2370 no . .
C8 H4 3.2493 no . .
C8 H6 3.2408 no . .
C8 H10 3.2758 no . .
C9 H7 2.6740 no . .
C9 H21 2.5255 no . .
C9 H22A 2.9769 no . .
C9 H22B 3.5379 no . .
C10 H21 2.5800 no . .
C10 H22A 2.7796 no . .
C11 H10 2.6288 no . .
C12 H27 2.5982 no . .
C12 H28A 2.7276 no . .
C13 H15 2.6781 no . .
C13 H27 2.5728 no . .
C13 H28A 2.8859 no . .
C13 H28B 3.3650 no . .
C14 H12 3.2864 no . .
C14 H16 3.2440 no . .
C14 H18 3.2458 no . .
C15 H17 3.2289 no . .
C16 H18 3.2279 no . .
C17 H15 3.2293 no . .
C18 H16 3.2283 no . .
C19 H15 3.2573 no . .
C19 H17 3.2453 no . .
C20 H10 2.6168 no . .
C20 H12 3.3328 no . .
C20 H18 2.6184 no . .
C21 H10 2.5105 no . .
C21 H23A 3.3188 no . .
C21 H23B 2.7099 no . .
C21 H24A 3.3136 no . .
C21 H25A 2.6922 no . .
C21 H25B 3.3217 no . .
C22 H10 2.7557 no . .
C22 H24A 2.7718 no . .
C22 H24B 3.3459 no . .
C22 H25A 3.2842 no . .
C22 H26A 2.6768 no . .
C22 H26B 3.3244 no . .
C23 H21 2.6645 no . .
C23 H25A 2.7604 no . .
C23 H25B 3.3432 no . .
C23 H26A 3.2427 no . .
C24 H21 3.1943 no . .
C24 H22A 3.3503 no . .
C24 H22B 2.7507 no . .
C24 H26A 2.7325 no . .
C24 H26B 3.3467 no . .
C25 H21 2.6547 no . .
C25 H22B 3.2565 no . .
C25 H23A 3.3413 no . .
C25 H23B 2.7678 no . .
C26 H22A 3.3253 no . .
C26 H22B 2.6789 no . .
C26 H23B 3.3062 no . .
C26 H24A 2.7565 no . .
C26 H24B 3.3421 no . .
C27 H12 2.5066 no . .
C27 H29A 2.7153 no . .
C27 H29B 3.3205 no . .
C27 H30A 3.2918 no . .
C27 H31A 2.7008 no . .
C27 H31B 3.3217 no . .
C28 H12 2.8016 no . .
C28 H30A 2.7463 no . .
C28 H30B 3.3372 no . .
C28 H31A 3.2514 no . .
C28 H32A 3.3251 no . .
C28 H32B 2.7088 no . .
C29 H27 2.7139 no . .
C29 H31A 2.7152 no . .
C29 H31B 3.3235 no . .
C29 H32B 3.2594 no . .
C30 H27 3.2665 no . .
C30 H28A 3.3385 no . .
C30 H28B 2.7345 no . .
C30 H32A 3.3380 no . .
C30 H32B 2.7314 no . .
C31 H27 2.7072 no . .
C31 H28B 3.2528 no . .
C31 H29A 2.7236 no . .
C31 H29B 3.3216 no . .
C32 H28A 3.3254 no . .
C32 H28B 2.7061 no . .
C32 H29A 3.2781 no . .
C32 H30A 2.7400 no . .
C32 H30B 3.3381 no . .
H4 H5 2.3056 no . .
H5 H6 2.3093 no . .
H6 H7 2.3012 no . .
H10 H21 2.1115 no . .
H10 H22A 2.2033 no . .
H10 H22B 3.5004 no . .
H10 H23B 3.3993 no . .
H12 H27 2.0745 no . .
H12 H28A 2.2589 no . .
H12 H28B 3.5175 no . .
H12 H29A 3.5205 no . .
H15 H16 2.3023 no . .
H16 H17 2.3039 no . .
H17 H18 2.3078 no . .
H21 H22A 2.3498 no . .
H21 H22B 2.8348 no . .
H21 H23A 3.5577 no . .
H21 H23B 2.5249 no . .
H21 H25A 2.4966 no . .
H21 H25B 3.5470 no . .
H21 H26A 2.8438 no . .
H21 H26B 2.3646 no . .
H22A H23A 2.3679 no . .
H22A H23B 2.3278 no . .
H22A H26A 3.5599 no . .
H22B H23A 2.3316 no . .
H22B H23B 2.8351 no . .
H22B H24A 2.6532 no . .
H22B H26A 2.5059 no . .
H22B H26B 3.5574 no . .
H23A H24A 2.3070 no . .
H23A H24B 2.3768 no . .
H23B H24A 2.8282 no . .
H23B H24B 2.3067 no . .
H23B H25A 2.6637 no . .
H24A H25A 2.8276 no . .
H24A H25B 2.3100 no . .
H24A H26A 2.6236 no . .
H24B H25A 2.3107 no . .
H24B H25B 2.3702 no . .
H25A H26A 2.8392 no . .
H25A H26B 2.3408 no . .
H25B H26A 2.3456 no . .
H25B H26B 2.3648 no . .
H27 H28A 2.3300 no . .
H27 H28B 2.8347 no . .
H27 H29A 2.5788 no . .
H27 H29B 3.5973 no . .
H27 H31A 2.5585 no . .
H27 H31B 3.5898 no . .
H27 H32A 2.3409 no . .
H27 H32B 2.8438 no . .
H28A H29A 2.3179 no . .
H28A H29B 2.3535 no . .
H28A H32B 3.5915 no . .
H28B H29A 2.8254 no . .
H28B H29B 2.3192 no . .
H28B H30A 2.6198 no . .
H28B H32A 3.5883 no . .
H28B H32B 2.5654 no . .
H29A H30A 2.8322 no . .
H29A H30B 2.3205 no . .
H29A H31A 2.5927 no . .
H29B H30A 2.3229 no . .
H29B H30B 2.3704 no . .
H29B H31A 3.5999 no . .
H30A H31A 2.8245 no . .
H30A H31B 2.3171 no . .
H30A H32B 2.6096 no . .
H30B H31A 2.3141 no . .
H30B H31B 2.3557 no . .
H31A H32A 2.3286 no . .
H31A H32B 2.8313 no . .
H31B H32A 2.3557 no . .
H31B H32B 2.3326 no . .
O1 H5 3.4640 no . 7_666
O1 H12 3.4230 no . 2_655
O1 H17 3.2127 no . 3_666
O1 H18 3.4373 no . 3_666
O1 H27 2.8717 no . 2_655
O1 H32A 3.5033 no . 2_655
O2 H18 3.5094 no . 2_655
O2 H22B 2.8856 no . 7_656
O3 H10 3.3875 no . 2_655
O3 H21 2.9126 no . 2_655
O3 H28A 3.0983 no . 3_666
O3 H28B 3.2352 no . 3_666
O4 H22A 3.4987 no . 3_666
C2 H17 3.2764 no . 3_666
C2 H27 3.5848 no . 2_655
C3 H16 3.3742 no . 3_666
C3 H17 3.3838 no . 3_666
C4 H4 3.3975 no . 7_666
C4 H17 3.3966 no . 3_666
C4 H32A 3.3590 no . 2_655
C5 H25B 3.4342 no . 6_655
C5 H29A 3.4984 no . 7_666
C5 H29B 3.4406 no . 7_666
C6 H24A 3.3450 no . 7_656
C6 H25B 3.1633 no . 6_655
C6 H29A 3.5102 no . 7_666
C6 H29B 3.1685 no . 7_666
C6 H30A 3.2807 no . 5_545
C7 H23A 3.3675 no . 7_656
C7 H24A 2.8952 no . 7_656
C8 H16 3.3941 no . 3_666
C8 H24A 3.3871 no . 7_656
C12 H12 3.5034 no . 2_655
C15 H25B 3.5983 no . 5_455
C15 H26A 3.4172 no . 5_455
C16 H24A 3.5411 no . 5_455
C16 H25B 3.4906 no . 5_455
C16 H31B 3.1553 no . 6_545
C17 H26B 3.1488 no . 2_655
C17 H32A 3.5414 no . 6_545
C18 H21 3.2061 no . 2_655
C18 H26B 2.9476 no . 2_655
C18 H28A 3.3925 no . 3_666
C19 H21 3.5280 no . 2_655
C20 H10 3.3931 no . 2_655
C20 H21 3.3742 no . 2_655
C21 H18 3.2811 no . 2_655
C21 H22B 3.4629 no . 7_656
C22 H7 3.5734 no . 7_656
C22 H22B 3.5550 no . 7_656
C22 H26A 3.4856 no . 7_656
C22 H28B 3.3196 no . 3_666
C23 H7 3.3433 no . 7_656
C23 H23B 3.4000 no . 2_655
C23 H28B 3.0351 no . 3_666
C24 H7 3.4843 no . 7_656
C24 H16 3.3926 no . 5_545
C24 H30B 3.5279 no . 2_645
C24 H31B 3.1192 no . 2_645
C25 H16 3.4950 no . 5_545
C25 H29B 3.4899 no . 4_564
C25 H30B 3.5853 no . 2_645
C25 H31B 3.4344 no . 2_645
C26 H15 3.2935 no . 5_545
C26 H18 3.1654 no . 2_655
C26 H22B 3.4723 no . 7_656
C28 H18 3.5604 no . 3_666
C28 H23A 3.3582 no . 3_666
C29 H5 3.4028 no . 7_666
C29 H6 3.1040 no . 7_666
C30 H6 3.3280 no . 5_455
C30 H24B 3.3410 no . 2_665
C31 H16 3.3252 no . 6_555
C31 H24B 3.0591 no . 2_665
C32 H4 3.5987 no . 2_655
C32 H17 3.3566 no . 6_555
H4 C4 3.3975 no . 7_666
H4 C32 3.5987 no . 2_655
H4 H4 2.7239 no . 7_666
H4 H5 3.3045 no . 7_666
H4 H17 3.2701 no . 3_666
H4 H32A 2.7039 no . 2_655
H5 O1 3.4640 no . 7_666
H5 C29 3.4028 no . 7_666
H5 H4 3.3045 no . 7_666
H5 H17 3.3631 no . 5_555
H5 H25B 3.3466 no . 6_655
H5 H26B 3.3481 no . 6_655
H5 H29A 2.9706 no . 7_666
H5 H29B 2.9788 no . 7_666
H6 C29 3.1040 no . 7_666
H6 C30 3.3280 no . 5_545
H6 H23A 3.3381 no . 7_656
H6 H24A 3.5332 no . 7_656
H6 H25B 2.8502 no . 6_655
H6 H29A 2.9926 no . 7_666
H6 H29B 2.4144 no . 7_666
H6 H30A 2.4989 no . 5_545
H6 H30B 3.4398 no . 5_545
H6 H30B 3.4389 no . 7_666
H6 H31B 3.5203 no . 5_545
H7 C22 3.5734 no . 7_656
H7 C23 3.3433 no . 7_656
H7 C24 3.4843 no . 7_656
H7 H22B 2.9430 no . 7_656
H7 H23A 2.7675 no . 7_656
H7 H24A 2.8067 no . 7_656
H7 H30A 3.1771 no . 5_545
H7 H32B 2.8936 no . 5_545
H10 O3 3.3875 no . 2_655
H10 C20 3.3931 no . 2_655
H10 H10 3.5773 no . 2_655
H12 O1 3.4230 no . 2_655
H12 C12 3.5034 no . 2_655
H12 H12 3.1143 no . 2_655
H12 H18 3.5185 no . 3_666
H12 H27 3.3945 no . 2_655
H15 C26 3.2935 no . 5_455
H15 H22A 3.3288 no . 3_666
H15 H25B 3.1043 no . 5_455
H15 H26A 2.5659 no . 5_455
H15 H26B 3.4275 no . 5_455
H16 C3 3.3742 no . 3_666
H16 C8 3.3941 no . 3_666
H16 C24 3.3926 no . 5_455
H16 C25 3.4950 no . 5_455
H16 C31 3.3252 no . 6_545
H16 H24A 2.7002 no . 5_455
H16 H24B 3.5978 no . 5_455
H16 H25B 2.8845 no . 5_455
H16 H26A 3.5374 no . 5_455
H16 H31B 2.4125 no . 6_545
H16 H32A 3.5531 no . 6_545
H17 O1 3.2127 no . 3_666
H17 C2 3.2764 no . 3_666
H17 C3 3.3838 no . 3_666
H17 C4 3.3966 no . 3_666
H17 C32 3.3566 no . 6_545
H17 H4 3.2701 no . 3_666
H17 H5 3.3631 no . 5_445
H17 H26B 2.8545 no . 2_655
H17 H31B 3.3805 no . 6_545
H17 H32A 2.7736 no . 6_545
H17 H32B 3.1691 no . 6_545
H18 O1 3.4373 no . 3_666
H18 O2 3.5094 no . 2_655
H18 C21 3.2811 no . 2_655
H18 C26 3.1654 no . 2_655
H18 C28 3.5604 no . 3_666
H18 H12 3.5185 no . 3_666
H18 H21 2.7840 no . 2_655
H18 H25A 3.2588 no . 2_655
H18 H26B 2.4724 no . 2_655
H18 H28A 2.6687 no . 3_666
H21 O3 2.9126 no . 2_655
H21 C18 3.2061 no . 2_655
H21 C19 3.5280 no . 2_655
H21 C20 3.3742 no . 2_655
H21 H18 2.7840 no . 2_655
H22A O4 3.4987 no . 3_666
H22A H15 3.3288 no . 3_666
H22A H26A 3.3883 no . 7_656
H22A H28B 2.7801 no . 3_666
H22B O2 2.8856 no . 7_656
H22B C21 3.4629 no . 7_656
H22B C22 3.5550 no . 7_656
H22B C26 3.4723 no . 7_656
H22B H7 2.9430 no . 7_656
H22B H22B 2.8479 no . 7_656
H22B H26A 2.7506 no . 7_656
H23A C7 3.3675 no . 7_656
H23A C28 3.3582 no . 3_666
H23A H6 3.3381 no . 7_656
H23A H7 2.7675 no . 7_656
H23A H28B 2.4536 no . 3_666
H23A H30A 2.8505 no . 3_666
H23A H32B 3.3345 no . 3_666
H23B C23 3.4000 no . 2_655
H23B H23B 2.5161 no . 2_655
H23B H24B 3.4179 no . 2_655
H23B H25A 2.9904 no . 2_655
H23B H28B 3.0126 no . 3_666
H24A C6 3.3450 no . 7_656
H24A C7 2.8952 no . 7_656
H24A C8 3.3871 no . 7_656
H24A C16 3.5411 no . 5_545
H24A H6 3.5332 no . 7_656
H24A H7 2.8067 no . 7_656
H24A H16 2.7002 no . 5_545
H24A H31A 3.5858 no . 2_645
H24A H31B 2.9488 no . 2_645
H24B C30 3.3410 no . 2_645
H24B C31 3.0591 no . 2_645
H24B H16 3.5978 no . 5_545
H24B H23B 3.4179 no . 2_655
H24B H24B 3.4635 no . 2_655
H24B H30B 2.7379 no . 2_645
H24B H31A 2.8486 no . 2_645
H24B H31B 2.6360 no . 2_645
H25A H18 3.2588 no . 2_655
H25A H23B 2.9904 no . 2_655
H25A H28A 3.5045 no . 4_564
H25A H28B 3.3639 no . 4_564
H25A H29B 2.8501 no . 4_564
H25A H30B 3.3722 no . 2_645
H25B C5 3.4342 no . 6_645
H25B C6 3.1633 no . 6_645
H25B C15 3.5983 no . 5_545
H25B C16 3.4906 no . 5_545
H25B H5 3.3466 no . 6_645
H25B H6 2.8502 no . 6_645
H25B H15 3.1043 no . 5_545
H25B H16 2.8845 no . 5_545
H25B H29B 3.2131 no . 4_564
H25B H30A 3.5313 no . 2_645
H25B H30B 3.2910 no . 2_645
H25B H31B 2.8585 no . 2_645
H26A C15 3.4172 no . 5_545
H26A C22 3.4856 no . 7_656
H26A H15 2.5659 no . 5_545
H26A H16 3.5374 no . 5_545
H26A H22A 3.3883 no . 7_656
H26A H22B 2.7506 no . 7_656
H26B C17 3.1488 no . 2_655
H26B C18 2.9476 no . 2_655
H26B H5 3.3481 no . 6_645
H26B H15 3.4275 no . 5_545
H26B H17 2.8545 no . 2_655
H26B H18 2.4724 no . 2_655
H26B H32B 3.5654 no . 5_545
H27 O1 2.8717 no . 2_655
H27 C2 3.5848 no . 2_655
H27 H12 3.3945 no . 2_655
H27 H27 3.3400 no . 2_655
H28A O3 3.0983 no . 3_666
H28A C18 3.3925 no . 3_666
H28A H18 2.6687 no . 3_666
H28A H25A 3.5045 no . 4_565
H28B O3 3.2352 no . 3_666
H28B C22 3.3196 no . 3_666
H28B C23 3.0351 no . 3_666
H28B H22A 2.7801 no . 3_666
H28B H23A 2.4536 no . 3_666
H28B H23B 3.0126 no . 3_666
H28B H25A 3.3639 no . 4_565
H29A C5 3.4984 no . 7_666
H29A C6 3.5102 no . 7_666
H29A H5 2.9706 no . 7_666
H29A H6 2.9926 no . 7_666
H29A H31A 2.8350 no . 2_655
H29B C5 3.4406 no . 7_666
H29B C6 3.1685 no . 7_666
H29B C25 3.4899 no . 4_565
H29B H5 2.9788 no . 7_666
H29B H6 2.4144 no . 7_666
H29B H25A 2.8501 no . 4_565
H29B H25B 3.2131 no . 4_565
H29B H30A 3.1498 no . 3_676
H29B H30B 3.1410 no . 3_676
H30A C6 3.2807 no . 5_455
H30A H6 2.4989 no . 5_455
H30A H7 3.1771 no . 5_455
H30A H23A 2.8505 no . 3_666
H30A H25B 3.5313 no . 2_665
H30A H29B 3.1498 no . 3_676
H30A H30A 3.4863 no . 3_676
H30A H30B 3.1393 no . 3_676
H30B C24 3.5279 no . 2_665
H30B C25 3.5853 no . 2_665
H30B H6 3.4398 no . 5_455
H30B H6 3.4389 no . 7_666
H30B H24B 2.7379 no . 2_665
H30B H25A 3.3722 no . 2_665
H30B H25B 3.2910 no . 2_665
H30B H29B 3.1410 no . 3_676
H30B H30A 3.1393 no . 3_676
H30B H30B 3.5341 no . 3_676
H31A H24A 3.5858 no . 2_665
H31A H24B 2.8486 no . 2_665
H31A H29A 2.8350 no . 2_655
H31A H31A 3.5227 no . 2_655
H31B C16 3.1553 no . 6_555
H31B C24 3.1192 no . 2_665
H31B C25 3.4344 no . 2_665
H31B H6 3.5203 no . 5_455
H31B H16 2.4125 no . 6_555
H31B H17 3.3805 no . 6_555
H31B H24A 2.9488 no . 2_665
H31B H24B 2.6360 no . 2_665
H31B H25B 2.8585 no . 2_665
H32A O1 3.5033 no . 2_655
H32A C4 3.3590 no . 2_655
H32A C17 3.5414 no . 6_555
H32A H4 2.7039 no . 2_655
H32A H16 3.5531 no . 6_555
H32A H17 2.7736 no . 6_555
H32B H7 2.8936 no . 5_455
H32B H17 3.1691 no . 6_555
H32B H23A 3.3345 no . 3_666
H32B H26B 3.5654 no . 5_455

loop_
_geom_torsion_atom_site_label_1
_geom_torsion_atom_site_label_2
_geom_torsion_atom_site_label_3
_geom_torsion_atom_site_label_4
_geom_torsion
_geom_torsion_publ_flag
_geom_torsion_site_symmetry_1
_geom_torsion_site_symmetry_2
_geom_torsion_site_symmetry_3
_geom_torsion_site_symmetry_4
C9 O2 C21 C22 -83.8(3) no . . . .
C9 O2 C21 C26 155.06(18) no . . . .
C21 O2 C9 C8 -170.65(18) no . . . .
C21 O2 C9 C10 9.5(4) no . . . .
C13 O4 C27 C28 -76.7(3) no . . . .
C13 O4 C27 C32 162.81(19) no . . . .
C27 O4 C13 C12 -3.7(4) no . . . .
C27 O4 C13 C14 178.27(19) no . . . .
C2 C1 C10 C9 2.5(3) no . . . .
C10 C1 C2 O1 176.4(2) no . . . .
C10 C1 C2 C3 -5.3(3) no . . . .
C2 C1 C11 C12 12.2(3) no . . . .
C2 C1 C11 C20 -167.92(17) no . . . .
C11 C1 C2 O1 -4.4(4) no . . . .
C11 C1 C2 C3 173.85(18) no . . . .
C10 C1 C11 C12 -168.72(17) no . . . .
C10 C1 C11 C20 11.2(3) no . . . .
C11 C1 C10 C9 -176.72(18) no . . . .
O1 C2 C3 C4 2.8(4) no . . . .
O1 C2 C3 C8 -177.1(2) no . . . .
C1 C2 C3 C4 -175.53(18) no . . . .
C1 C2 C3 C8 4.5(4) no . . . .
C2 C3 C4 C5 179.6(2) no . . . .
C2 C3 C8 C7 178.66(19) no . . . .
C2 C3 C8 C9 -0.5(4) no . . . .
C4 C3 C8 C7 -1.3(4) no . . . .
C4 C3 C8 C9 179.5(2) no . . . .
C8 C3 C4 C5 -0.4(4) no . . . .
C3 C4 C5 C6 1.5(5) no . . . .
C4 C5 C6 C7 -0.8(5) no . . . .
C5 C6 C7 C8 -0.9(5) no . . . .
C6 C7 C8 C3 1.9(4) no . . . .
C6 C7 C8 C9 -178.9(3) no . . . .
C3 C8 C9 O2 177.43(19) no . . . .
C3 C8 C9 C10 -2.7(4) no . . . .
C7 C8 C9 O2 -1.7(4) no . . . .
C7 C8 C9 C10 178.2(2) no . . . .
O2 C9 C10 C1 -178.47(18) no . . . .
C8 C9 C10 C1 1.6(4) no . . . .
C1 C11 C12 C13 -179.86(18) no . . . .
C1 C11 C20 O3 0.9(4) no . . . .
C1 C11 C20 C19 179.54(18) no . . . .
C12 C11 C20 O3 -179.17(19) no . . . .
C12 C11 C20 C19 -0.5(3) no . . . .
C20 C11 C12 C13 0.2(3) no . . . .
C11 C12 C13 O4 -177.46(19) no . . . .
C11 C12 C13 C14 0.4(4) no . . . .
O4 C13 C14 C15 -2.5(3) no . . . .
O4 C13 C14 C19 177.40(18) no . . . .
C12 C13 C14 C15 179.4(2) no . . . .
C12 C13 C14 C19 -0.7(4) no . . . .
C13 C14 C15 C16 179.1(2) no . . . .
C13 C14 C19 C18 -179.48(18) no . . . .
C13 C14 C19 C20 0.4(3) no . . . .
C15 C14 C19 C18 0.4(3) no . . . .
C15 C14 C19 C20 -179.74(19) no . . . .
C19 C14 C15 C16 -0.8(4) no . . . .
C14 C15 C16 C17 0.5(4) no . . . .
C15 C16 C17 C18 0.2(4) no . . . .
C16 C17 C18 C19 -0.5(4) no . . . .
C17 C18 C19 C14 0.2(4) no . . . .
C17 C18 C19 C20 -179.62(19) no . . . .
C14 C19 C20 O3 178.98(19) no . . . .
C14 C19 C20 C11 0.3(3) no . . . .
C18 C19 C20 O3 -1.2(3) no . . . .
C18 C19 C20 C11 -179.92(18) no . . . .
O2 C21 C22 C23 -179.14(17) no . . . .
O2 C21 C26 C25 -176.75(15) no . . . .
C22 C21 C26 C25 60.7(2) no . . . .
C26 C21 C22 C23 -59.9(3) no . . . .
C21 C22 C23 C24 55.5(3) no . . . .
C22 C23 C24 C25 -52.4(3) no . . . .
C23 C24 C25 C26 53.4(3) no . . . .
C24 C25 C26 C21 -57.2(3) no . . . .
O4 C27 C28 C29 -174.7(2) no . . . .
O4 C27 C32 C31 177.7(3) no . . . .
C28 C27 C32 C31 57.1(4) no . . . .
C32 C27 C28 C29 -57.0(4) no . . . .
C27 C28 C29 C30 55.8(4) no . . . .
C28 C29 C30 C31 -54.5(5) no . . . .
C29 C30 C31 C32 55.3(5) no . . . .
C30 C31 C32 C27 -56.8(5) no . . . .
